data_4106174
loop_
_publ_author_name
'Ying Zhang'
'Yutaka Matsuo'
'Chang-Zhi Li'
'Hideyuki Tanaka'
'Eiichi Nakamura'

_publ_contact_author_email matsuo@chem.s.u-tokyo.ac.jp
_publ_contact_author_fax +81-3-5841-1476
_publ_contact_author_name 'MATSUO, Yutaka'
_publ_contact_author_phone +81-3-5841-1476
_publ_section_title
;
 A Scalable Synthesis of Methano[60]fullerene and Congeners by the
 Oxidative Cyclopropanation Reaction of Silylmethylfullerene
;
_journal_name_full 'Journal of the American Chemical Society'
_journal_page_first 8086
_journal_page_last 8089
_journal_paper_doi 10.1021/ja201267t
_journal_volume 133
_journal_year 2011
_chemical_formula_moiety 'C76 H17 Cl3 '
_chemical_formula_sum 'C76 H17 Cl3'
_chemical_formula_weight 1036.33
_space_group_IT_number 14
_symmetry_cell_setting monoclinic
_symmetry_Int_Tables_number 14
_symmetry_space_group_name_Hall '-P 2ybc'
_symmetry_space_group_name_H-M 'P 1 21/c 1'
_audit_creation_date 2009-12-03
_audit_creation_method 'by CrystalStructure 3.8'
_cell_angle_alpha 90.0000
_cell_angle_beta 101.6438(17)
_cell_angle_gamma 90.0000
_cell_formula_units_Z 2
_cell_length_a 9.9678(3)
_cell_length_b 22.5433(7)
_cell_length_c 20.4289(6)
_cell_measurement_reflns_used 27814
_cell_measurement_temperature 123.1
_cell_measurement_theta_max 68.3
_cell_measurement_theta_min 3.0
_cell_volume 4496.1(2)
_computing_cell_refinement PROCESS-AUTO
_computing_data_collection PROCESS-AUTO
_computing_data_reduction CrystalStructure
_computing_publication_material 'CrystalStructure 3.8'
_computing_structure_refinement SHELXL
_computing_structure_solution SIR88
_diffrn_detector_area_resol_mean 10.00
_diffrn_measured_fraction_theta_full 0.998
_diffrn_measured_fraction_theta_max 0.998
_diffrn_measurement_device_type 'Rigaku RAXIS-RAPID'
_diffrn_measurement_method \w
_diffrn_radiation_type 'Cu K\a'
_diffrn_radiation_wavelength 1.54187
_diffrn_reflns_av_R_equivalents 0.110
_diffrn_reflns_limit_h_max 12
_diffrn_reflns_limit_h_min -12
_diffrn_reflns_limit_k_max 27
_diffrn_reflns_limit_k_min -27
_diffrn_reflns_limit_l_max 24
_diffrn_reflns_limit_l_min -24
_diffrn_reflns_number 52044
_diffrn_reflns_theta_full 68.25
_diffrn_reflns_theta_max 68.25
_exptl_absorpt_coefficient_mu 1.137
_exptl_absorpt_correction_type none
_exptl_crystal_colour black
_exptl_crystal_density_diffrn 0.765
_exptl_crystal_description block
_exptl_crystal_F_000 1048.00
_exptl_crystal_size_max 0.50
_exptl_crystal_size_mid 0.30
_exptl_crystal_size_min 0.20
_refine_diff_density_max 0.90
_refine_diff_density_min -1.27
_refine_ls_extinction_method none
_refine_ls_goodness_of_fit_ref 2.994
_refine_ls_hydrogen_treatment refall
_refine_ls_number_parameters 749
_refine_ls_number_reflns 8200
_refine_ls_R_factor_gt 0.1618
_refine_ls_shift/su_max 0.01
_refine_ls_structure_factor_coef Fsqd
_refine_ls_weighting_details 'w = 1/[\s^2^(Fo^2^)+(0.1000P)^2^+0.0000P] where P=(Fo^2^+2Fc^2^)/3'
_refine_ls_weighting_scheme calc
_refine_ls_wR_factor_ref 0.4554
_reflns_number_gt 6441
_reflns_number_total 8200
_reflns_threshold_expression F^2^>2.0\s(F^2^)
_cod_data_source_file ja201267t_si_002.cif
_cod_data_source_block C61H2Bn2
_cod_original_cell_volume 4496.0(2)
_cod_original_formula_sum 'C76 H17 Cl3 '
_cod_database_code 4106174

loop_
_symmetry_equiv_pos_site_id
_symmetry_equiv_pos_as_xyz
1 +X,+Y,+Z
2 -X,1/2+Y,1/2-Z
3 -X,-Y,-Z
4 +X,1/2-Y,1/2+Z

loop_
_atom_site_label
_atom_site_type_symbol
_atom_site_fract_x
_atom_site_fract_y
_atom_site_fract_z
_atom_site_U_iso_or_equiv
_atom_site_adp_type
_atom_site_occupancy
_atom_site_symmetry_multiplicity
_atom_site_calc_flag
_atom_site_refinement_flags
Cl(1) Cl 0.2247(8) 0.5232(4) 0.4435(3) 0.256(3) Uani 1.00 1 d .
Cl(2) Cl 0.4349(5) 0.46891(18) 0.3940(2) 0.1543(16) Uani 1.00 1 d .
Cl(3) Cl 0.1967(4) 0.51341(19) 0.30136(18) 0.1311(13) Uani 1.00 1 d .
Cl(4) Cl 0.0752(3) 0.63054(14) 0.65498(15) 0.1033(10) Uani 1.00 1 d .
Cl(5) Cl 0.2705(3) 0.63699(15) 0.56845(18) 0.1135(11) Uani 1.00 1 d .
Cl(6) Cl 0.1397(6) 0.52468(17) 0.5949(2) 0.172(2) Uani 1.00 1 d .
C(1) C 0.2680(6) 0.3130(3) 0.7904(3) 0.0446(15) Uani 1.00 1 d .
C(2) C 0.1464(7) 0.3382(3) 0.7403(3) 0.0494(17) Uani 1.00 1 d .
C(3) C 0.1804(6) 0.3744(3) 0.6866(3) 0.0485(16) Uani 1.00 1 d .
C(4) C 0.3064(6) 0.3902(2) 0.6825(3) 0.0413(14) Uani 1.00 1 d .
C(5) C 0.4377(5) 0.3808(2) 0.7378(3) 0.0381(14) Uani 1.00 1 d .
C(6) C 0.4108(5) 0.3287(2) 0.7807(3) 0.0376(14) Uani 1.00 1 d .
C(7) C 0.4911(6) 0.2806(2) 0.7940(3) 0.0381(14) Uani 1.00 1 d .
C(8) C 0.4119(7) 0.2281(3) 0.8076(3) 0.0458(16) Uani 1.00 1 d .
C(9) C 0.2696(8) 0.2488(3) 0.8011(3) 0.0542(19) Uani 1.00 1 d .
C(10) C 0.1635(7) 0.2112(3) 0.7748(3) 0.0572(19) Uani 1.00 1 d .
C(11) C 0.0487(7) 0.2344(3) 0.7263(4) 0.0553(19) Uani 1.00 1 d .
C(12) C 0.0413(6) 0.2923(4) 0.7074(3) 0.0541(19) Uani 1.00 1 d .
C(13) C 0.0024(7) 0.3104(4) 0.6377(4) 0.059(2) Uani 1.00 1 d .
C(14) C 0.0810(7) 0.3575(3) 0.6237(3) 0.057(2) Uani 1.00 1 d .
C(15) C 0.1207(7) 0.3638(3) 0.5633(4) 0.0568(19) Uani 1.00 1 d .
C(16) C 0.2562(8) 0.3814(3) 0.5590(4) 0.062(2) Uani 1.00 1 d .
C(17) C 0.3497(8) 0.3932(3) 0.6175(3) 0.0534(17) Uani 1.00 1 d .
C(18) C 0.4918(7) 0.3734(2) 0.6252(3) 0.0453(15) Uani 1.00 1 d .
C(19) C 0.5381(6) 0.3593(2) 0.6948(3) 0.0369(13) Uani 1.00 1 d .
C(20) C 0.6224(5) 0.3114(2) 0.7097(3) 0.0390(14) Uani 1.00 1 d .
C(21) C 0.6255(6) 0.2718(2) 0.7718(3) 0.0389(14) Uani 1.00 1 d .
C(22) C 0.6303(6) 0.2096(3) 0.7403(3) 0.0416(15) Uani 1.00 1 d .
C(23) C 0.5521(7) 0.1635(3) 0.7536(3) 0.0513(17) Uani 1.00 1 d .
C(24) C 0.4423(8) 0.1719(3) 0.7887(3) 0.0545(18) Uani 1.00 1 d .
C(25) C 0.3300(7) 0.1318(3) 0.7606(3) 0.0530(18) Uani 1.00 1 d .
C(26) C 0.1961(8) 0.1525(3) 0.7548(4) 0.0572(19) Uani 1.00 1 d .
C(27) C 0.0951(8) 0.1390(3) 0.6930(4) 0.060(2) Uani 1.00 1 d .
C(28) C 0.0076(7) 0.1873(4) 0.6752(4) 0.064(2) Uani 1.00 1 d .
C(29) C -0.0388(6) 0.2034(4) 0.6102(4) 0.061(2) Uani 1.00 1 d .
C(30) C -0.0431(6) 0.2657(4) 0.5897(4) 0.067(2) Uani 1.00 1 d .
C(31) C -0.0036(7) 0.2698(4) 0.5254(3) 0.063(2) Uani 1.00 1 d .
C(32) C 0.0765(8) 0.3177(4) 0.5117(3) 0.062(2) Uani 1.00 1 d .
C(33) C 0.1876(9) 0.3069(4) 0.4766(4) 0.072(2) Uani 1.00 1 d .
C(34) C 0.2991(8) 0.3484(4) 0.5068(4) 0.064(2) Uani 1.00 1 d .
C(35) C 0.4321(9) 0.3272(3) 0.5131(3) 0.061(2) Uani 1.00 1 d .
C(36) C 0.5316(7) 0.3436(3) 0.5748(3) 0.0510(17) Uani 1.00 1 d .
C(37) C 0.6187(7) 0.2940(4) 0.5920(3) 0.061(2) Uani 1.00 1 d .
C(38) C 0.6617(6) 0.2776(3) 0.6569(3) 0.0496(17) Uani 1.00 1 d .
C(39) C 0.6654(6) 0.2144(3) 0.6768(3) 0.0530(19) Uani 1.00 1 d .
C(40) C 0.6278(7) 0.1705(3) 0.6283(4) 0.0562(19) Uani 1.00 1 d .
C(41) C 0.5503(7) 0.1232(3) 0.6414(4) 0.0521(18) Uani 1.00 1 d .
C(42) C 0.5082(7) 0.1172(3) 0.7030(4) 0.058(2) Uani 1.00 1 d .
C(43) C 0.3749(8) 0.1000(3) 0.7091(4) 0.063(2) Uani 1.00 1 d .
C(44) C 0.2777(8) 0.0858(3) 0.6500(4) 0.062(2) Uani 1.00 1 d .
C(45) C 0.1378(8) 0.1055(3) 0.6433(4) 0.062(2) Uani 1.00 1 d .
C(46) C 0.0921(7) 0.1215(3) 0.5747(3) 0.0539(19) Uani 1.00 1 d .
C(47) C 0.0036(7) 0.1700(4) 0.5565(4) 0.063(2) Uani 1.00 1 d .
C(48) C 0.0245(6) 0.2112(3) 0.5054(3) 0.058(2) Uani 1.00 1 d .
C(49) C 0.1314(7) 0.2019(4) 0.4721(3) 0.062(2) Uani 1.00 1 d .
C(50) C 0.2132(8) 0.2531(4) 0.4574(3) 0.063(2) Uani 1.00 1 d .
C(51) C 0.3577(9) 0.2311(4) 0.4662(3) 0.068(2) Uani 1.00 1 d .
C(52) C 0.4643(8) 0.2689(4) 0.4939(3) 0.063(2) Uani 1.00 1 d .
C(53) C 0.5767(8) 0.2464(3) 0.5411(4) 0.060(2) Uani 1.00 1 d .
C(54) C 0.5818(6) 0.1886(3) 0.5599(3) 0.056(2) Uani 1.00 1 d .
C(55) C 0.4656(7) 0.1474(3) 0.5284(4) 0.0573(19) Uani 1.00 1 d .
C(56) C 0.3602(7) 0.1691(3) 0.4849(3) 0.057(2) Uani 1.00 1 d .
C(57) C 0.2188(7) 0.1507(4) 0.4877(3) 0.061(2) Uani 1.00 1 d .
C(58) C 0.2030(7) 0.1120(3) 0.5374(4) 0.0548(19) Uani 1.00 1 d .
C(59) C 0.3199(7) 0.0907(3) 0.5852(4) 0.0531(18) Uani 1.00 1 d .
C(60) C 0.4493(8) 0.1070(3) 0.5804(4) 0.060(2) Uani 1.00 1 d .
C(61) C 0.1680(7) 0.3546(3) 0.8140(3) 0.0546(18) Uani 1.00 1 d .
C(62) C 0.4896(6) 0.4379(2) 0.7758(3) 0.0423(14) Uani 1.00 1 d .
C(63) C 0.3903(6) 0.4675(2) 0.8137(3) 0.0388(14) Uani 1.00 1 d .
C(64) C 0.4088(5) 0.4618(2) 0.8819(2) 0.0315(12) Uani 1.00 1 d .
C(65) C 0.3184(7) 0.4879(3) 0.9164(3) 0.0487(16) Uani 1.00 1 d .
C(66) C 0.2040(6) 0.5194(3) 0.8841(4) 0.0534(18) Uani 1.00 1 d .
C(67) C 0.1846(6) 0.5243(2) 0.8126(3) 0.0445(15) Uani 1.00 1 d .
C(68) C 0.2779(6) 0.4979(2) 0.7800(3) 0.0432(15) Uani 1.00 1 d .
C(69) C 0.7569(6) 0.2791(3) 0.8293(3) 0.0455(16) Uani 1.00 1 d .
C(71) C 0.8473(6) 0.3828(3) 0.8353(3) 0.0512(17) Uani 1.00 1 d .
C(72) C 0.8735(7) 0.4384(3) 0.8687(4) 0.0540(18) Uani 1.00 1 d .
C(73) C 0.8302(6) 0.4466(3) 0.9266(3) 0.0470(16) Uani 1.00 1 d .
C(74) C 0.7537(6) 0.4034(3) 0.9512(3) 0.0440(15) Uani 1.00 1 d .
C(75) C 0.7278(6) 0.3500(3) 0.9189(3) 0.0403(14) Uani 1.00 1 d .
C(76) C 0.7767(5) 0.3384(2) 0.8599(3) 0.0371(14) Uani 1.00 1 d .
C(77) C 0.2576(16) 0.4762(7) 0.3829(7) 0.137(5) Uani 1.00 1 d .
C(78) C 0.176(2) 0.5977(6) 0.6129(12) 0.215(12) Uani 1.00 1 d .
H(1) H 0.1045 0.3374 0.8404 0.066 Uiso 1.00 1 c R
H(2) H 0.1996 0.3953 0.8271 0.066 Uiso 1.00 1 c R
H(3) H 0.2637 0.5008 0.7327 0.052 Uiso 1.00 1 c R
H(4) H 0.1085 0.5455 0.7880 0.053 Uiso 1.00 1 c R
H(5) H 0.1416 0.5367 0.9081 0.064 Uiso 1.00 1 c R
H(6) H 0.3351 0.4843 0.9637 0.058 Uiso 1.00 1 c R
H(7) H 0.4843 0.4396 0.9055 0.038 Uiso 1.00 1 c R
H(8) H 0.7514 0.2499 0.8649 0.055 Uiso 1.00 1 c R
H(9) H 0.8387 0.2692 0.8109 0.055 Uiso 1.00 1 c R
H(10) H 0.6765 0.3206 0.9364 0.048 Uiso 1.00 1 c R
H(11) H 0.7193 0.4109 0.9905 0.053 Uiso 1.00 1 c R
H(12) H 0.8523 0.4824 0.9509 0.056 Uiso 1.00 1 c R
H(13) H 0.9204 0.4691 0.8506 0.065 Uiso 1.00 1 c R
H(14) H 0.8794 0.3762 0.7952 0.061 Uiso 1.00 1 c R
H(15) H 0.2519 0.5902 0.6521 0.258 Uiso 1.00 1 c R
H(16) H 0.2121 0.4369 0.3847 0.165 Uiso 1.00 1 c R
H(17) H 0.5751 0.4285 0.8081 0.051 Uiso 1.00 1 c R
H(18) H 0.5130 0.4668 0.7434 0.051 Uiso 1.00 1 c R

loop_
_atom_site_aniso_label
_atom_site_aniso_U_11
_atom_site_aniso_U_22
_atom_site_aniso_U_33
_atom_site_aniso_U_12
_atom_site_aniso_U_13
_atom_site_aniso_U_23
Cl(1) 0.249(7) 0.391(11) 0.139(4) 0.036(7) 0.063(4) -0.043(5)
Cl(2) 0.160(3) 0.123(2) 0.165(3) -0.010(2) -0.003(3) 0.013(2)
Cl(3) 0.137(3) 0.152(3) 0.100(2) -0.001(2) 0.013(2) 0.018(2)
Cl(4) 0.095(2) 0.123(2) 0.0901(19) -0.0080(16) 0.0147(15) 0.0136(16)
Cl(5) 0.097(2) 0.120(2) 0.122(2) 0.0143(16) 0.0184(18) -0.0042(18)
Cl(6) 0.286(6) 0.101(2) 0.116(2) -0.006(3) 0.008(3) 0.013(2)
C(1) 0.030(3) 0.060(4) 0.046(3) 0.001(2) 0.014(2) -0.013(3)
C(2) 0.044(3) 0.059(4) 0.046(3) 0.012(3) 0.011(3) -0.007(3)
C(3) 0.037(3) 0.055(4) 0.054(4) 0.005(2) 0.012(3) -0.005(3)
C(4) 0.035(3) 0.047(3) 0.040(3) 0.010(2) 0.005(2) -0.006(2)
C(5) 0.026(2) 0.053(3) 0.037(3) 0.003(2) 0.010(2) -0.006(2)
C(6) 0.028(3) 0.049(3) 0.038(3) 0.000(2) 0.011(2) -0.011(2)
C(7) 0.031(3) 0.043(3) 0.037(3) -0.003(2) -0.002(2) -0.003(2)
C(8) 0.042(3) 0.061(4) 0.034(3) -0.003(2) 0.007(2) 0.002(2)
C(9) 0.059(4) 0.076(5) 0.033(3) -0.024(3) 0.023(3) -0.008(3)
C(10) 0.050(4) 0.080(5) 0.051(4) -0.016(3) 0.030(3) -0.005(3)
C(11) 0.036(3) 0.071(5) 0.067(5) -0.013(3) 0.031(3) -0.010(4)
C(12) 0.024(3) 0.100(6) 0.040(3) 0.011(3) 0.010(2) -0.008(3)
C(13) 0.031(3) 0.088(5) 0.060(4) 0.006(3) 0.011(3) -0.019(4)
C(14) 0.049(4) 0.077(5) 0.043(4) 0.030(3) 0.004(3) -0.005(3)
C(15) 0.045(4) 0.062(4) 0.058(4) 0.015(3) -0.004(3) 0.008(3)
C(16) 0.066(5) 0.068(5) 0.051(4) 0.007(3) 0.010(3) 0.012(3)
C(17) 0.058(4) 0.050(3) 0.056(4) 0.004(3) 0.019(3) 0.003(3)
C(18) 0.048(3) 0.048(3) 0.041(3) -0.010(2) 0.012(3) -0.001(2)
C(19) 0.029(3) 0.047(3) 0.038(3) -0.008(2) 0.015(2) -0.000(2)
C(20) 0.023(2) 0.054(3) 0.042(3) -0.008(2) 0.013(2) -0.011(2)
C(21) 0.028(3) 0.045(3) 0.040(3) 0.003(2) -0.001(2) -0.010(2)
C(22) 0.030(3) 0.049(3) 0.043(3) 0.008(2) 0.002(2) -0.006(2)
C(23) 0.047(3) 0.051(4) 0.049(4) 0.004(3) -0.006(3) 0.004(3)
C(24) 0.063(4) 0.052(4) 0.046(4) 0.001(3) 0.005(3) 0.003(3)
C(25) 0.056(4) 0.055(4) 0.053(4) -0.004(3) 0.021(3) 0.014(3)
C(26) 0.064(4) 0.052(4) 0.063(4) -0.013(3) 0.030(4) -0.001(3)
C(27) 0.058(4) 0.063(4) 0.069(5) -0.024(3) 0.033(4) -0.017(3)
C(28) 0.030(3) 0.108(6) 0.058(4) -0.022(3) 0.020(3) -0.011(4)
C(29) 0.019(3) 0.084(5) 0.080(5) -0.011(3) 0.011(3) -0.030(4)
C(30) 0.015(3) 0.126(7) 0.059(4) 0.017(3) 0.003(2) -0.023(4)
C(31) 0.038(3) 0.100(6) 0.043(4) 0.010(3) -0.008(3) -0.011(4)
C(32) 0.044(4) 0.091(6) 0.047(4) 0.012(4) -0.005(3) 0.008(4)
C(33) 0.071(5) 0.094(6) 0.040(4) 0.010(4) -0.009(3) 0.001(4)
C(34) 0.054(4) 0.088(5) 0.048(4) -0.006(4) 0.007(3) 0.027(4)
C(35) 0.073(5) 0.078(5) 0.042(4) -0.008(4) 0.036(3) 0.005(3)
C(36) 0.047(4) 0.056(4) 0.058(4) -0.010(3) 0.030(3) -0.003(3)
C(37) 0.036(3) 0.101(6) 0.050(4) -0.017(3) 0.020(3) -0.005(4)
C(38) 0.030(3) 0.067(4) 0.056(4) -0.008(2) 0.019(3) -0.015(3)
C(39) 0.018(2) 0.075(4) 0.065(4) 0.006(2) 0.007(2) -0.028(3)
C(40) 0.041(3) 0.072(5) 0.058(4) 0.000(3) 0.013(3) -0.025(3)
C(41) 0.039(3) 0.057(4) 0.061(4) 0.015(3) 0.012(3) -0.012(3)
C(42) 0.048(4) 0.044(3) 0.077(5) 0.006(3) -0.001(3) -0.001(3)
C(43) 0.063(5) 0.047(4) 0.077(5) -0.001(3) 0.011(4) 0.002(3)
C(44) 0.066(5) 0.042(3) 0.078(5) -0.011(3) 0.014(4) -0.014(3)
C(45) 0.050(4) 0.060(4) 0.076(5) -0.024(3) 0.013(4) -0.011(4)
C(46) 0.033(3) 0.069(4) 0.061(4) -0.016(3) 0.011(3) -0.025(3)
C(47) 0.028(3) 0.097(6) 0.061(4) -0.021(3) 0.002(3) -0.030(4)
C(48) 0.032(3) 0.086(5) 0.050(4) -0.003(3) -0.006(3) -0.028(4)
C(49) 0.043(4) 0.101(6) 0.036(3) -0.009(4) -0.003(3) -0.024(3)
C(50) 0.063(5) 0.095(6) 0.028(3) 0.001(4) -0.002(3) -0.004(3)
C(51) 0.065(5) 0.114(7) 0.032(3) -0.022(4) 0.025(3) -0.027(4)
C(52) 0.058(4) 0.094(6) 0.044(4) -0.010(4) 0.027(3) -0.008(4)
C(53) 0.057(4) 0.072(5) 0.062(4) -0.009(3) 0.039(4) -0.024(4)
C(54) 0.030(3) 0.089(5) 0.053(4) 0.009(3) 0.017(3) -0.024(3)
C(55) 0.046(4) 0.069(4) 0.059(4) 0.000(3) 0.016(3) -0.024(3)
C(56) 0.048(4) 0.078(5) 0.048(4) -0.002(3) 0.018(3) -0.027(3)
C(57) 0.050(4) 0.081(5) 0.047(4) -0.001(3) 0.002(3) -0.030(3)
C(58) 0.036(3) 0.066(4) 0.065(4) -0.019(3) 0.019(3) -0.030(3)
C(59) 0.041(3) 0.045(3) 0.077(5) -0.007(2) 0.021(3) -0.024(3)
C(60) 0.057(4) 0.051(4) 0.076(5) -0.004(3) 0.023(4) -0.029(3)
C(61) 0.043(3) 0.064(4) 0.056(4) 0.000(3) 0.008(3) -0.003(3)
C(62) 0.039(3) 0.043(3) 0.048(3) 0.001(2) 0.015(2) -0.004(2)
C(63) 0.029(3) 0.042(3) 0.046(3) -0.001(2) 0.009(2) 0.000(2)
C(64) 0.027(2) 0.038(3) 0.028(2) 0.003(2) 0.004(2) 0.003(2)
C(65) 0.049(4) 0.050(3) 0.044(3) -0.001(3) 0.003(3) -0.004(2)
C(66) 0.031(3) 0.045(3) 0.077(5) 0.000(2) -0.005(3) -0.013(3)
C(67) 0.035(3) 0.047(3) 0.050(3) 0.008(2) 0.006(2) 0.003(3)
C(68) 0.048(3) 0.046(3) 0.038(3) 0.002(2) 0.014(2) -0.003(2)
C(69) 0.026(3) 0.054(3) 0.051(3) 0.008(2) -0.003(2) -0.017(3)
C(71) 0.035(3) 0.067(4) 0.051(4) -0.005(3) 0.008(3) -0.013(3)
C(72) 0.037(3) 0.058(4) 0.068(4) -0.015(3) 0.011(3) -0.006(3)
C(73) 0.041(3) 0.046(3) 0.048(3) 0.001(2) -0.004(2) -0.007(3)
C(74) 0.035(3) 0.058(4) 0.038(3) 0.008(2) 0.006(2) -0.009(2)
C(75) 0.029(3) 0.057(3) 0.034(3) 0.000(2) 0.006(2) -0.002(2)
C(76) 0.021(2) 0.053(3) 0.035(3) 0.002(2) -0.001(2) -0.006(2)
C(77) 0.125(11) 0.136(12) 0.151(13) -0.027(9) 0.026(9) -0.009(9)
C(78) 0.24(2) 0.096(9) 0.39(3) 0.055(11) 0.25(2) 0.058(13)

loop_
_atom_type_symbol
_atom_type_description
_atom_type_scat_dispersion_real
_atom_type_scat_dispersion_imag
_atom_type_scat_source
C C 0.018 0.009
;
International Tables for Crystallography
(1992, Vol. C, Tables 4.2.6.8 and 6.1.1.4)
;
H H 0.000 0.000
;
International Tables for Crystallography
(1992, Vol. C, Table 6.1.1.4)
;
Cl Cl 0.364 0.702
;
International Tables for Crystallography
(1992, Vol. C, Tables 4.2.6.8 and 6.1.1.4)
;

loop_
_geom_angle_atom_site_label_1
_geom_angle_atom_site_label_2
_geom_angle_atom_site_label_3
_geom_angle
_geom_angle_publ_flag
C(2) C(1) C(6) 117.6(5) yes
C(2) C(1) C(9) 116.7(5) yes
C(2) C(1) C(61) 60.1(4) yes
C(6) C(1) C(9) 105.5(5) yes
C(6) C(1) C(61) 126.3(5) yes
C(9) C(1) C(61) 123.5(6) yes
C(1) C(2) C(3) 115.9(6) yes
C(1) C(2) C(12) 115.0(6) yes
C(1) C(2) C(61) 59.5(4) yes
C(3) C(2) C(12) 106.9(5) yes
C(3) C(2) C(61) 126.8(6) yes
C(12) C(2) C(61) 123.1(6) yes
C(2) C(3) C(4) 124.4(6) yes
C(2) C(3) C(14) 106.7(6) yes
C(4) C(3) C(14) 118.9(6) yes
C(3) C(4) C(5) 125.7(6) yes
C(3) C(4) C(17) 121.5(5) yes
C(5) C(4) C(17) 107.6(5) yes
C(4) C(5) C(6) 107.6(4) yes
C(4) C(5) C(19) 100.1(4) yes
C(4) C(5) C(62) 113.5(5) yes
C(6) C(5) C(19) 107.2(5) yes
C(6) C(5) C(62) 115.9(5) yes
C(19) C(5) C(62) 111.2(5) yes
C(1) C(6) C(5) 122.2(5) yes
C(1) C(6) C(7) 108.8(5) yes
C(5) C(6) C(7) 125.0(5) yes
C(6) C(7) C(8) 111.4(5) yes
C(6) C(7) C(21) 125.0(5) yes
C(8) C(7) C(21) 119.3(5) yes
C(7) C(8) C(9) 105.6(5) yes
C(7) C(8) C(24) 121.9(6) yes
C(9) C(8) C(24) 122.0(6) yes
C(1) C(9) C(8) 108.0(6) yes
C(1) C(9) C(10) 124.5(6) yes
C(8) C(9) C(10) 119.3(7) yes
C(9) C(10) C(11) 118.8(7) yes
C(9) C(10) C(26) 118.5(7) yes
C(11) C(10) C(26) 109.2(6) yes
C(10) C(11) C(12) 122.0(6) yes
C(10) C(11) C(28) 106.9(6) yes
C(12) C(11) C(28) 119.6(7) yes
C(2) C(12) C(11) 122.2(5) yes
C(2) C(12) C(13) 105.3(6) yes
C(11) C(12) C(13) 122.4(7) yes
C(12) C(13) C(14) 111.5(6) yes
C(12) C(13) C(30) 117.5(7) yes
C(14) C(13) C(30) 121.2(7) yes
C(3) C(14) C(13) 108.7(6) yes
C(3) C(14) C(15) 118.7(6) yes
C(13) C(14) C(15) 122.8(7) yes
C(14) C(15) C(16) 122.0(6) yes
C(14) C(15) C(32) 117.8(7) yes
C(16) C(15) C(32) 107.5(7) yes
C(15) C(16) C(17) 118.7(7) yes
C(15) C(16) C(34) 109.2(6) yes
C(17) C(16) C(34) 119.5(7) yes
C(4) C(17) C(16) 119.9(7) yes
C(4) C(17) C(18) 110.0(5) yes
C(16) C(17) C(18) 120.1(7) yes
C(17) C(18) C(19) 106.4(6) yes
C(17) C(18) C(36) 119.8(6) yes
C(19) C(18) C(36) 123.8(6) yes
C(5) C(19) C(18) 112.3(5) yes
C(5) C(19) C(20) 124.4(5) yes
C(18) C(19) C(20) 117.1(6) yes
C(19) C(20) C(21) 123.4(5) yes
C(19) C(20) C(38) 120.0(5) yes
C(21) C(20) C(38) 110.2(5) yes
C(7) C(21) C(20) 107.3(4) yes
C(7) C(21) C(22) 110.3(5) yes
C(7) C(21) C(69) 114.4(5) yes
C(20) C(21) C(22) 100.4(5) yes
C(20) C(21) C(69) 115.2(5) yes
C(22) C(21) C(69) 108.3(4) yes
C(21) C(22) C(23) 122.9(6) yes
C(21) C(22) C(39) 110.2(5) yes
C(23) C(22) C(39) 120.0(6) yes
C(22) C(23) C(24) 121.7(6) yes
C(22) C(23) C(42) 120.1(7) yes
C(24) C(23) C(42) 107.2(6) yes
C(8) C(24) C(23) 119.6(6) yes
C(8) C(24) C(25) 119.0(6) yes
C(23) C(24) C(25) 108.8(6) yes
C(24) C(25) C(26) 117.9(6) yes
C(24) C(25) C(43) 105.8(7) yes
C(26) C(25) C(43) 123.1(6) yes
C(10) C(26) C(25) 123.4(6) yes
C(10) C(26) C(27) 106.1(6) yes
C(25) C(26) C(27) 118.5(7) yes
C(26) C(27) C(28) 110.2(7) yes
C(26) C(27) C(45) 118.5(7) yes
C(28) C(27) C(45) 119.7(7) yes
C(11) C(28) C(27) 107.7(6) yes
C(11) C(28) C(29) 119.1(8) yes
C(27) C(28) C(29) 122.2(8) yes
C(28) C(29) C(30) 121.2(7) yes
C(28) C(29) C(47) 120.1(7) yes
C(30) C(29) C(47) 106.0(7) yes
C(13) C(30) C(29) 119.9(7) yes
C(13) C(30) C(31) 118.3(8) yes
C(29) C(30) C(31) 108.9(8) yes
C(30) C(31) C(32) 120.0(7) yes
C(30) C(31) C(48) 107.7(7) yes
C(32) C(31) C(48) 120.2(7) yes
C(15) C(32) C(31) 119.8(7) yes
C(15) C(32) C(33) 108.7(6) yes
C(31) C(32) C(33) 119.3(8) yes
C(32) C(33) C(34) 105.7(7) yes
C(32) C(33) C(50) 120.9(8) yes
C(34) C(33) C(50) 122.0(8) yes
C(16) C(34) C(33) 108.9(7) yes
C(16) C(34) C(35) 122.1(6) yes
C(33) C(34) C(35) 116.1(8) yes
C(34) C(35) C(36) 117.0(7) yes
C(34) C(35) C(52) 123.7(7) yes
C(36) C(35) C(52) 108.3(6) yes
C(18) C(36) C(35) 121.4(6) yes
C(18) C(36) C(37) 117.6(6) yes
C(35) C(36) C(37) 106.6(6) yes
C(36) C(37) C(38) 120.9(7) yes
C(36) C(37) C(53) 108.9(6) yes
C(38) C(37) C(53) 118.2(7) yes
C(20) C(38) C(37) 120.5(6) yes
C(20) C(38) C(39) 107.4(6) yes
C(37) C(38) C(39) 121.0(7) yes
C(22) C(39) C(38) 109.2(6) yes
C(22) C(39) C(40) 121.1(6) yes
C(38) C(39) C(40) 119.9(6) yes
C(39) C(40) C(41) 119.4(7) yes
C(39) C(40) C(54) 118.4(7) yes
C(41) C(40) C(54) 109.2(6) yes
C(40) C(41) C(42) 122.0(7) yes
C(40) C(41) C(60) 109.9(6) yes
C(42) C(41) C(60) 116.9(6) yes
C(23) C(42) C(41) 117.3(6) yes
C(23) C(42) C(43) 106.5(7) yes
C(41) C(42) C(43) 124.0(7) yes
C(25) C(43) C(42) 111.8(6) yes
C(25) C(43) C(44) 118.7(7) yes
C(42) C(43) C(44) 118.5(8) yes
C(43) C(44) C(45) 119.4(7) yes
C(43) C(44) C(59) 118.5(7) yes
C(45) C(44) C(59) 109.8(6) yes
C(27) C(45) C(44) 121.7(7) yes
C(27) C(45) C(46) 119.5(7) yes
C(44) C(45) C(46) 106.3(7) yes
C(45) C(46) C(47) 121.0(7) yes
C(45) C(46) C(58) 110.2(6) yes
C(47) C(46) C(58) 117.9(7) yes
C(29) C(47) C(46) 117.5(7) yes
C(29) C(47) C(48) 108.6(7) yes
C(46) C(47) C(48) 121.1(7) yes
C(31) C(48) C(47) 108.9(7) yes
C(31) C(48) C(49) 119.5(7) yes
C(47) C(48) C(49) 119.7(7) yes
C(48) C(49) C(50) 119.4(8) yes
C(48) C(49) C(57) 120.0(7) yes
C(50) C(49) C(57) 109.7(6) yes
C(33) C(50) C(49) 120.7(8) yes
C(33) C(50) C(51) 120.5(8) yes
C(49) C(50) C(51) 105.9(7) yes
C(50) C(51) C(52) 118.9(8) yes
C(50) C(51) C(56) 108.4(7) yes
C(52) C(51) C(56) 120.9(7) yes
C(35) C(52) C(51) 118.8(8) yes
C(35) C(52) C(53) 109.6(6) yes
C(51) C(52) C(53) 119.4(8) yes
C(37) C(53) C(52) 106.7(7) yes
C(37) C(53) C(54) 120.2(7) yes
C(52) C(53) C(54) 121.1(7) yes
C(40) C(54) C(53) 122.3(7) yes
C(40) C(54) C(55) 107.7(6) yes
C(53) C(54) C(55) 119.0(6) yes
C(54) C(55) C(56) 119.4(7) yes
C(54) C(55) C(60) 105.3(6) yes
C(56) C(55) C(60) 122.6(7) yes
C(51) C(56) C(55) 120.1(7) yes
C(51) C(56) C(57) 108.3(7) yes
C(55) C(56) C(57) 120.1(7) yes
C(49) C(57) C(56) 107.7(7) yes
C(49) C(57) C(58) 121.2(7) yes
C(56) C(57) C(58) 117.4(6) yes
C(46) C(58) C(57) 120.0(6) yes
C(46) C(58) C(59) 106.5(6) yes
C(57) C(58) C(59) 121.0(6) yes
C(44) C(59) C(58) 107.2(6) yes
C(44) C(59) C(60) 122.0(7) yes
C(58) C(59) C(60) 120.5(7) yes
C(41) C(60) C(55) 107.9(6) yes
C(41) C(60) C(59) 119.9(8) yes
C(55) C(60) C(59) 118.3(6) yes
C(1) C(61) C(2) 60.4(4) yes
C(5) C(62) C(63) 115.8(5) yes
C(62) C(63) C(64) 120.3(5) yes
C(62) C(63) C(68) 120.8(5) yes
C(64) C(63) C(68) 118.9(6) yes
C(63) C(64) C(65) 120.6(5) yes
C(64) C(65) C(66) 122.1(6) yes
C(65) C(66) C(67) 116.8(6) yes
C(66) C(67) C(68) 119.3(5) yes
C(63) C(68) C(67) 122.3(6) yes
C(21) C(69) C(76) 115.5(5) yes
C(72) C(71) C(76) 121.6(7) yes
C(71) C(72) C(73) 118.6(6) yes
C(72) C(73) C(74) 121.0(6) yes
C(73) C(74) C(75) 120.3(6) yes
C(74) C(75) C(76) 120.5(6) yes
C(69) C(76) C(71) 122.8(6) yes
C(69) C(76) C(75) 119.3(5) yes
C(71) C(76) C(75) 117.8(6) yes
Cl(1) C(77) Cl(2) 107.6(8) yes
Cl(1) C(77) Cl(3) 107.1(8) yes
Cl(2) C(77) Cl(3) 107.4(9) yes
Cl(4) C(78) Cl(5) 121.2(9) yes
Cl(4) C(78) Cl(6) 115.3(13) yes
Cl(5) C(78) Cl(6) 120.4(14) yes
C(1) C(61) H(1) 117.7 no
C(1) C(61) H(2) 117.7 no
C(2) C(61) H(1) 117.7 no
C(2) C(61) H(2) 117.7 no
H(1) C(61) H(2) 114.9 no
C(5) C(62) H(17) 108.3 no
C(5) C(62) H(18) 108.3 no
C(63) C(62) H(17) 108.3 no
C(63) C(62) H(18) 108.3 no
H(17) C(62) H(18) 107.4 no
C(63) C(64) H(7) 119.7 no
C(65) C(64) H(7) 119.7 no
C(64) C(65) H(6) 119.0 no
C(66) C(65) H(6) 119.0 no
C(65) C(66) H(5) 121.6 no
C(67) C(66) H(5) 121.6 no
C(66) C(67) H(4) 120.3 no
C(68) C(67) H(4) 120.3 no
C(63) C(68) H(3) 118.9 no
C(67) C(68) H(3) 118.9 no
C(21) C(69) H(8) 108.4 no
C(21) C(69) H(9) 108.4 no
C(76) C(69) H(8) 108.4 no
C(76) C(69) H(9) 108.4 no
H(8) C(69) H(9) 107.5 no
C(72) C(71) H(14) 119.2 no
C(76) C(71) H(14) 119.2 no
C(71) C(72) H(13) 120.7 no
C(73) C(72) H(13) 120.7 no
C(72) C(73) H(12) 119.5 no
C(74) C(73) H(12) 119.5 no
C(73) C(74) H(11) 119.8 no
C(75) C(74) H(11) 119.8 no
C(74) C(75) H(10) 119.7 no
C(76) C(75) H(10) 119.7 no
Cl(1) C(77) H(16) 111.5 no
Cl(2) C(77) H(16) 111.5 no
Cl(3) C(77) H(16) 111.5 no
Cl(4) C(78) H(15) 95.9 no
Cl(5) C(78) H(15) 95.9 no
Cl(6) C(78) H(15) 95.9 no

loop_
_geom_bond_atom_site_label_1
_geom_bond_atom_site_label_2
_geom_bond_distance
_geom_bond_publ_flag
Cl(1) C(77) 1.711(18) yes
Cl(2) C(77) 1.743(17) yes
Cl(3) C(77) 1.853(15) yes
Cl(4) C(78) 1.62(2) yes
Cl(5) C(78) 1.69(2) yes
Cl(6) C(78) 1.709(16) yes
C(1) C(2) 1.529(8) yes
C(1) C(6) 1.518(9) yes
C(1) C(9) 1.464(10) yes
C(1) C(61) 1.516(10) yes
C(2) C(3) 1.460(10) yes
C(2) C(12) 1.529(10) yes
C(2) C(61) 1.524(10) yes
C(3) C(4) 1.324(9) yes
C(3) C(14) 1.505(9) yes
C(4) C(5) 1.562(7) yes
C(4) C(17) 1.477(10) yes
C(5) C(6) 1.520(9) yes
C(5) C(19) 1.537(9) yes
C(5) C(62) 1.538(8) yes
C(6) C(7) 1.343(8) yes
C(7) C(8) 1.480(9) yes
C(7) C(21) 1.512(9) yes
C(8) C(9) 1.475(10) yes
C(8) C(24) 1.375(10) yes
C(9) C(10) 1.377(10) yes
C(10) C(11) 1.451(10) yes
C(10) C(26) 1.442(11) yes
C(11) C(12) 1.359(12) yes
C(11) C(28) 1.488(11) yes
C(12) C(13) 1.457(10) yes
C(13) C(14) 1.383(11) yes
C(13) C(30) 1.416(12) yes
C(14) C(15) 1.378(11) yes
C(15) C(16) 1.427(11) yes
C(15) C(32) 1.483(11) yes
C(16) C(17) 1.385(10) yes
C(16) C(34) 1.435(12) yes
C(17) C(18) 1.463(10) yes
C(18) C(19) 1.440(8) yes
C(18) C(36) 1.354(10) yes
C(19) C(20) 1.363(8) yes
C(20) C(21) 1.546(9) yes
C(20) C(38) 1.439(10) yes
C(21) C(22) 1.547(9) yes
C(21) C(69) 1.582(8) yes
C(22) C(23) 1.359(9) yes
C(22) C(39) 1.414(10) yes
C(23) C(24) 1.436(11) yes
C(23) C(42) 1.473(10) yes
C(24) C(25) 1.464(10) yes
C(25) C(26) 1.396(11) yes
C(25) C(43) 1.417(12) yes
C(26) C(27) 1.479(10) yes
C(27) C(28) 1.397(11) yes
C(27) C(45) 1.400(12) yes
C(28) C(29) 1.363(11) yes
C(29) C(30) 1.463(13) yes
C(29) C(47) 1.461(12) yes
C(30) C(31) 1.449(11) yes
C(31) C(32) 1.404(12) yes
C(31) C(48) 1.429(12) yes
C(32) C(33) 1.456(13) yes
C(33) C(34) 1.487(12) yes
C(33) C(50) 1.317(13) yes
C(34) C(35) 1.391(12) yes
C(35) C(36) 1.485(10) yes
C(35) C(52) 1.425(12) yes
C(36) C(37) 1.415(11) yes
C(37) C(38) 1.360(10) yes
C(37) C(53) 1.494(11) yes
C(38) C(39) 1.481(11) yes
C(39) C(40) 1.398(11) yes
C(40) C(41) 1.374(11) yes
C(40) C(54) 1.437(10) yes
C(41) C(42) 1.410(12) yes
C(41) C(60) 1.482(10) yes
C(42) C(43) 1.413(12) yes
C(43) C(44) 1.424(11) yes
C(44) C(45) 1.443(11) yes
C(44) C(59) 1.471(13) yes
C(45) C(46) 1.428(11) yes
C(46) C(47) 1.408(11) yes
C(46) C(58) 1.480(11) yes
C(47) C(48) 1.442(12) yes
C(48) C(49) 1.391(11) yes
C(49) C(50) 1.477(13) yes
C(49) C(57) 1.443(12) yes
C(50) C(51) 1.500(12) yes
C(51) C(52) 1.390(12) yes
C(51) C(56) 1.448(13) yes
C(52) C(53) 1.417(10) yes
C(53) C(54) 1.356(12) yes
C(54) C(55) 1.524(10) yes
C(55) C(56) 1.325(10) yes
C(55) C(60) 1.434(12) yes
C(56) C(57) 1.481(11) yes
C(57) C(58) 1.370(11) yes
C(58) C(59) 1.443(9) yes
C(59) C(60) 1.364(11) yes
C(62) C(63) 1.528(9) yes
C(63) C(64) 1.375(8) yes
C(63) C(68) 1.373(8) yes
C(64) C(65) 1.383(9) yes
C(65) C(66) 1.392(9) yes
C(66) C(67) 1.438(10) yes
C(67) C(68) 1.383(10) yes
C(69) C(76) 1.471(9) yes
C(71) C(72) 1.426(10) yes
C(71) C(76) 1.374(9) yes
C(72) C(73) 1.352(11) yes
C(73) C(74) 1.391(10) yes
C(74) C(75) 1.371(9) yes
C(75) C(76) 1.414(9) yes
C(61) H(1) 0.990 no
C(61) H(2) 0.990 no
C(62) H(17) 0.990 no
C(62) H(18) 0.990 no
C(64) H(7) 0.950 no
C(65) H(6) 0.950 no
C(66) H(5) 0.950 no
C(67) H(4) 0.950 no
C(68) H(3) 0.950 no
C(69) H(8) 0.990 no
C(69) H(9) 0.990 no
C(71) H(14) 0.950 no
C(72) H(13) 0.950 no
C(73) H(12) 0.950 no
C(74) H(11) 0.950 no
C(75) H(10) 0.950 no
C(77) H(16) 1.000 no
C(78) H(15) 1.000 no

loop_
_geom_contact_atom_site_label_1
_geom_contact_atom_site_label_2
_geom_contact_distance
_geom_contact_site_symmetry_2
Cl(1) Cl(5) 3.582(8) .
Cl(1) Cl(6) 3.369(8) .
Cl(2) C(25) 3.539(8) 4_554
Cl(3) C(72) 3.571(8) 3_666
Cl(4) C(10) 3.522(9) 2_556
Cl(5) Cl(1) 3.582(8) .
Cl(6) Cl(1) 3.369(8) .
Cl(6) C(16) 3.558(9) .
C(8) C(51) 3.515(10) 4_555
C(9) C(50) 3.352(10) 4_555
C(9) C(51) 3.342(9) 4_555
C(10) Cl(4) 3.522(9) 2_546
C(13) C(38) 3.573(10) 1_455
C(16) Cl(6) 3.558(9) .
C(25) Cl(2) 3.539(8) 4_555
C(28) C(39) 3.472(9) 1_455
C(29) C(39) 3.497(10) 1_455
C(29) C(40) 3.497(10) 1_455
C(30) C(37) 3.441(10) 1_455
C(30) C(38) 3.499(10) 1_455
C(37) C(30) 3.441(10) 1_655
C(38) C(13) 3.573(10) 1_655
C(38) C(30) 3.499(10) 1_655
C(39) C(28) 3.472(9) 1_655
C(39) C(29) 3.497(10) 1_655
C(40) C(29) 3.497(10) 1_655
C(41) C(66) 3.503(10) 2_646
C(41) C(67) 3.441(9) 2_646
C(41) C(68) 3.519(9) 2_646
C(42) C(63) 3.558(9) 2_646
C(42) C(68) 3.406(9) 2_646
C(44) C(73) 3.575(9) 2_646
C(47) C(74) 3.377(9) 4_454
C(47) C(75) 3.541(8) 4_454
C(48) C(75) 3.415(8) 4_454
C(49) C(61) 3.558(11) 4_554
C(50) C(9) 3.352(10) 4_554
C(51) C(8) 3.515(10) 4_554
C(51) C(9) 3.342(9) 4_554
C(54) C(75) 3.587(10) 4_554
C(57) C(61) 3.484(11) 4_554
C(59) C(73) 3.564(9) 2_646
C(60) C(64) 3.587(9) 2_646
C(60) C(65) 3.536(10) 2_646
C(61) C(49) 3.558(11) 4_555
C(61) C(57) 3.484(11) 4_555
C(61) C(71) 3.372(10) 1_455
C(63) C(42) 3.558(9) 2_656
C(64) C(60) 3.587(9) 2_656
C(65) C(60) 3.536(10) 2_656
C(66) C(41) 3.503(10) 2_656
C(67) C(41) 3.441(9) 2_656
C(68) C(41) 3.519(9) 2_656
C(68) C(42) 3.406(9) 2_656
C(71) C(61) 3.372(10) 1_655
C(72) Cl(3) 3.571(8) 3_666
C(73) C(44) 3.575(9) 2_656
C(73) C(59) 3.564(9) 2_656
C(74) C(47) 3.377(9) 4_655
C(75) C(47) 3.541(8) 4_655
C(75) C(48) 3.415(8) 4_655
C(75) C(54) 3.587(10) 4_555
Cl(2) H(18) 3.292 3_666
Cl(3) H(4) 3.480 3_566
Cl(3) H(13) 3.113 3_666
Cl(3) H(14) 3.170 3_666
Cl(3) H(18) 3.237 3_666
Cl(4) H(4) 3.287 .
Cl(4) H(8) 3.267 2_656
Cl(4) H(9) 3.279 2_656
Cl(4) H(16) 3.199 3_566
Cl(5) H(8) 2.916 2_656
Cl(6) H(3) 2.888 .
C(2) H(14) 3.206 1_455
C(11) H(9) 3.073 1_455
C(12) H(9) 3.247 1_455
C(12) H(14) 3.251 1_455
C(22) H(15) 3.522 2_646
C(23) H(15) 2.955 2_646
C(24) H(15) 3.557 2_646
C(25) H(16) 3.379 4_555
C(26) H(16) 3.310 4_555
C(27) H(4) 3.004 2_546
C(28) H(4) 3.532 2_546
C(33) H(16) 3.515 .
C(34) H(16) 3.174 .
C(42) H(3) 3.546 2_646
C(42) H(15) 3.463 2_646
C(42) H(18) 3.583 2_646
C(43) H(18) 3.283 2_646
C(44) H(12) 3.208 2_646
C(44) H(13) 3.289 2_646
C(45) H(4) 3.348 2_546
C(45) H(5) 3.174 2_546
C(45) H(12) 3.389 2_646
C(45) H(13) 3.136 2_646
C(46) H(5) 3.087 2_546
C(46) H(12) 3.245 2_646
C(47) H(5) 3.474 2_546
C(47) H(11) 3.411 4_454
C(48) H(10) 3.544 4_454
C(49) H(1) 2.793 4_554
C(50) H(1) 3.161 4_554
C(51) H(1) 3.569 4_554
C(51) H(10) 3.551 4_554
C(52) H(10) 3.306 4_554
C(53) H(10) 2.950 4_554
C(54) H(10) 2.876 4_554
C(54) H(11) 3.116 4_554
C(55) H(6) 3.399 4_554
C(55) H(7) 3.220 4_554
C(55) H(10) 3.173 4_554
C(55) H(11) 3.083 4_554
C(56) H(1) 3.491 4_554
C(56) H(6) 3.488 4_554
C(56) H(7) 3.312 4_554
C(56) H(10) 3.498 4_554
C(57) H(1) 3.007 4_554
C(57) H(2) 3.410 4_554
C(57) H(6) 3.329 4_554
C(58) H(6) 3.085 4_554
C(58) H(12) 2.993 2_646
C(59) H(6) 3.032 4_554
C(59) H(12) 2.990 2_646
C(60) H(6) 3.181 4_554
C(60) H(11) 3.575 4_554
C(61) H(14) 2.866 1_455
C(65) H(11) 3.041 3_667
C(65) H(12) 3.543 3_667
C(66) H(11) 2.972 3_667
C(66) H(12) 3.527 3_667
C(66) H(13) 2.994 1_455
C(67) H(13) 3.149 1_455
C(68) H(15) 3.311 .
C(71) H(1) 2.742 1_655
C(71) H(2) 3.560 1_655
C(72) H(1) 3.370 1_655
C(72) H(5) 3.440 1_655
C(73) H(5) 3.353 3_667
C(73) H(6) 3.413 3_667
C(74) H(5) 3.158 3_667
C(74) H(6) 3.292 3_667
C(76) H(1) 3.369 1_655
C(78) H(3) 3.266 .
C(78) H(8) 3.518 2_656
H(1) C(49) 2.793 4_555
H(1) C(50) 3.161 4_555
H(1) C(51) 3.569 4_555
H(1) C(56) 3.491 4_555
H(1) C(57) 3.007 4_555
H(1) C(71) 2.742 1_455
H(1) C(72) 3.370 1_455
H(1) C(76) 3.369 1_455
H(1) H(9) 3.016 1_455
H(1) H(13) 3.518 1_455
H(1) H(14) 2.412 1_455
H(2) C(57) 3.410 4_555
H(2) C(71) 3.560 1_455
H(2) H(13) 3.358 1_455
H(2) H(14) 3.155 1_455
H(3) Cl(6) 2.888 .
H(3) C(42) 3.546 2_656
H(3) C(78) 3.266 .
H(3) H(15) 2.591 .
H(4) Cl(3) 3.480 3_566
H(4) Cl(4) 3.287 .
H(4) C(27) 3.004 2_556
H(4) C(28) 3.532 2_556
H(4) C(45) 3.348 2_556
H(4) H(13) 3.014 1_455
H(4) H(15) 3.518 .
H(5) C(45) 3.174 2_556
H(5) C(46) 3.087 2_556
H(5) C(47) 3.474 2_556
H(5) C(72) 3.440 1_455
H(5) C(73) 3.353 3_667
H(5) C(74) 3.158 3_667
H(5) H(11) 2.540 3_667
H(5) H(12) 3.406 1_455
H(5) H(12) 2.901 3_667
H(5) H(13) 2.743 1_455
H(6) C(55) 3.399 4_555
H(6) C(56) 3.488 4_555
H(6) C(57) 3.329 4_555
H(6) C(58) 3.085 4_555
H(6) C(59) 3.032 4_555
H(6) C(60) 3.181 4_555
H(6) C(73) 3.413 3_667
H(6) C(74) 3.292 3_667
H(6) H(6) 3.397 3_667
H(6) H(7) 3.372 3_667
H(6) H(11) 2.637 3_667
H(6) H(12) 2.900 3_667
H(7) C(55) 3.220 4_555
H(7) C(56) 3.312 4_555
H(7) H(6) 3.372 3_667
H(8) Cl(4) 3.267 2_646
H(8) Cl(5) 2.916 2_646
H(8) C(78) 3.518 2_646
H(9) Cl(4) 3.279 2_646
H(9) C(11) 3.073 1_655
H(9) C(12) 3.247 1_655
H(9) H(1) 3.016 1_655
H(10) C(48) 3.544 4_655
H(10) C(51) 3.551 4_555
H(10) C(52) 3.306 4_555
H(10) C(53) 2.950 4_555
H(10) C(54) 2.876 4_555
H(10) C(55) 3.173 4_555
H(10) C(56) 3.498 4_555
H(11) C(47) 3.411 4_655
H(11) C(54) 3.116 4_555
H(11) C(55) 3.083 4_555
H(11) C(60) 3.575 4_555
H(11) C(65) 3.041 3_667
H(11) C(66) 2.972 3_667
H(11) H(5) 2.540 3_667
H(11) H(6) 2.637 3_667
H(12) C(44) 3.208 2_656
H(12) C(45) 3.389 2_656
H(12) C(46) 3.245 2_656
H(12) C(58) 2.993 2_656
H(12) C(59) 2.990 2_656
H(12) C(65) 3.543 3_667
H(12) C(66) 3.527 3_667
H(12) H(5) 3.406 1_655
H(12) H(5) 2.901 3_667
H(12) H(6) 2.900 3_667
H(12) H(12) 3.307 3_767
H(13) Cl(3) 3.113 3_666
H(13) C(44) 3.289 2_656
H(13) C(45) 3.136 2_656
H(13) C(66) 2.994 1_655
H(13) C(67) 3.149 1_655
H(13) H(1) 3.518 1_655
H(13) H(2) 3.358 1_655
H(13) H(4) 3.014 1_655
H(13) H(5) 2.743 1_655
H(14) Cl(3) 3.170 3_666
H(14) C(2) 3.206 1_655
H(14) C(12) 3.251 1_655
H(14) C(61) 2.866 1_655
H(14) H(1) 2.412 1_655
H(14) H(2) 3.155 1_655
H(15) C(22) 3.522 2_656
H(15) C(23) 2.955 2_656
H(15) C(24) 3.557 2_656
H(15) C(42) 3.463 2_656
H(15) C(68) 3.311 .
H(15) H(3) 2.591 .
H(15) H(4) 3.518 .
H(16) Cl(4) 3.199 3_566
H(16) C(25) 3.379 4_554
H(16) C(26) 3.310 4_554
H(16) C(33) 3.515 .
H(16) C(34) 3.174 .
H(18) Cl(2) 3.292 3_666
H(18) Cl(3) 3.237 3_666
H(18) C(42) 3.583 2_656
H(18) C(43) 3.283 2_656

loop_
_geom_torsion_atom_site_label_1
_geom_torsion_atom_site_label_2
_geom_torsion_atom_site_label_3
_geom_torsion_atom_site_label_4
_geom_torsion
C(2) C(1) C(6) C(5) 18.3(9)
C(2) C(1) C(6) C(7) -140.3(6)
C(6) C(1) C(2) C(3) 1.1(9)
C(6) C(1) C(2) C(12) 126.8(6)
C(6) C(1) C(2) C(61) -118.1(6)
C(2) C(1) C(9) C(8) 140.7(6)
C(2) C(1) C(9) C(10) -7.2(11)
C(9) C(1) C(2) C(3) -125.8(7)
C(9) C(1) C(2) C(12) -0.1(7)
C(9) C(1) C(2) C(61) 115.0(7)
C(61) C(1) C(2) C(3) 119.2(7)
C(61) C(1) C(2) C(12) -115.1(7)
C(6) C(1) C(9) C(8) 8.0(7)
C(6) C(1) C(9) C(10) -139.9(7)
C(9) C(1) C(6) C(5) 150.5(5)
C(9) C(1) C(6) C(7) -8.1(7)
C(6) C(1) C(61) C(2) 103.9(7)
C(61) C(1) C(6) C(5) -53.4(9)
C(61) C(1) C(6) C(7) 148.0(6)
C(9) C(1) C(61) C(2) -103.9(6)
C(61) C(1) C(9) C(8) -149.0(6)
C(61) C(1) C(9) C(10) 63.1(10)
C(1) C(2) C(3) C(4) -5.9(10)
C(1) C(2) C(3) C(14) 138.9(6)
C(1) C(2) C(12) C(11) 6.2(10)
C(1) C(2) C(12) C(13) -139.6(6)
C(3) C(2) C(12) C(11) 136.5(7)
C(3) C(2) C(12) C(13) -9.4(8)
C(12) C(2) C(3) C(4) -135.7(7)
C(12) C(2) C(3) C(14) 9.1(7)
C(3) C(2) C(61) C(1) -101.1(7)
C(61) C(2) C(3) C(4) 64.2(11)
C(61) C(2) C(3) C(14) -151.0(7)
C(12) C(2) C(61) C(1) 101.7(7)
C(61) C(2) C(12) C(11) -62.5(10)
C(61) C(2) C(12) C(13) 151.7(6)
C(2) C(3) C(4) C(5) -8.7(11)
C(2) C(3) C(4) C(17) 142.6(7)
C(2) C(3) C(14) C(13) -5.6(8)
C(2) C(3) C(14) C(15) -152.4(7)
C(4) C(3) C(14) C(13) 141.5(7)
C(4) C(3) C(14) C(15) -5.3(10)
C(14) C(3) C(4) C(5) -149.6(6)
C(14) C(3) C(4) C(17) 1.7(10)
C(3) C(4) C(5) C(6) 25.0(9)
C(3) C(4) C(5) C(19) 136.9(7)
C(3) C(4) C(5) C(62) -104.5(7)
C(3) C(4) C(17) C(16) 2.4(10)
C(3) C(4) C(17) C(18) -143.2(6)
C(5) C(4) C(17) C(16) 158.3(6)
C(5) C(4) C(17) C(18) 12.7(7)
C(17) C(4) C(5) C(6) -129.6(5)
C(17) C(4) C(5) C(19) -17.7(6)
C(17) C(4) C(5) C(62) 100.8(6)
C(4) C(5) C(6) C(1) -28.9(7)
C(4) C(5) C(6) C(7) 126.2(6)
C(4) C(5) C(19) C(18) 17.9(6)
C(4) C(5) C(19) C(20) -133.5(5)
C(4) C(5) C(62) C(63) 61.0(7)
C(6) C(5) C(19) C(18) 130.1(5)
C(6) C(5) C(19) C(20) -21.3(7)
C(19) C(5) C(6) C(1) -135.8(5)
C(19) C(5) C(6) C(7) 19.2(7)
C(6) C(5) C(62) C(63) -64.4(6)
C(62) C(5) C(6) C(1) 99.4(6)
C(62) C(5) C(6) C(7) -105.5(7)
C(19) C(5) C(62) C(63) 172.9(4)
C(62) C(5) C(19) C(18) -102.4(5)
C(62) C(5) C(19) C(20) 106.3(6)
C(1) C(6) C(7) C(8) 5.0(7)
C(1) C(6) C(7) C(21) 161.4(5)
C(5) C(6) C(7) C(8) -152.9(5)
C(5) C(6) C(7) C(21) 3.6(9)
C(6) C(7) C(8) C(9) 0.1(5)
C(6) C(7) C(8) C(24) 145.3(6)
C(6) C(7) C(21) C(20) -23.7(7)
C(6) C(7) C(21) C(22) -132.2(6)
C(6) C(7) C(21) C(69) 105.5(6)
C(8) C(7) C(21) C(20) 131.1(5)
C(8) C(7) C(21) C(22) 22.6(7)
C(8) C(7) C(21) C(69) -99.8(6)
C(21) C(7) C(8) C(9) -157.9(5)
C(21) C(7) C(8) C(24) -12.6(8)
C(7) C(8) C(9) C(1) -5.3(7)
C(7) C(8) C(9) C(10) 144.6(6)
C(7) C(8) C(24) C(23) -1.2(9)
C(7) C(8) C(24) C(25) -138.9(6)
C(9) C(8) C(24) C(23) 138.4(7)
C(9) C(8) C(24) C(25) 0.8(10)
C(24) C(8) C(9) C(1) -150.5(6)
C(24) C(8) C(9) C(10) -0.6(10)
C(1) C(9) C(10) C(11) 8.3(12)
C(1) C(9) C(10) C(26) 144.9(7)
C(8) C(9) C(10) C(11) -136.3(7)
C(8) C(9) C(10) C(26) 0.3(8)
C(9) C(10) C(11) C(12) -1.6(12)
C(9) C(10) C(11) C(28) 141.3(7)
C(9) C(10) C(26) C(25) -0.2(9)
C(9) C(10) C(26) C(27) -141.9(7)
C(11) C(10) C(26) C(25) 140.1(8)
C(11) C(10) C(26) C(27) -1.5(9)
C(26) C(10) C(11) C(12) -141.8(8)
C(26) C(10) C(11) C(28) 1.1(9)
C(10) C(11) C(12) C(2) -5.6(12)
C(10) C(11) C(12) C(13) 134.5(8)
C(10) C(11) C(28) C(27) -0.2(7)
C(10) C(11) C(28) C(29) -144.9(7)
C(12) C(11) C(28) C(27) 143.8(7)
C(12) C(11) C(28) C(29) -1.0(11)
C(28) C(11) C(12) C(2) -144.0(7)
C(28) C(11) C(12) C(13) -3.9(10)
C(2) C(12) C(13) C(14) 6.1(9)
C(2) C(12) C(13) C(30) 152.7(6)
C(11) C(12) C(13) C(14) -139.7(7)
C(11) C(12) C(13) C(30) 6.9(10)
C(12) C(13) C(14) C(3) -0.5(9)
C(12) C(13) C(14) C(15) 144.7(7)
C(12) C(13) C(30) C(29) -5.1(10)
C(12) C(13) C(30) C(31) -142.4(7)
C(14) C(13) C(30) C(29) 138.1(7)
C(14) C(13) C(30) C(31) 0.9(11)
C(30) C(13) C(14) C(3) -145.7(7)
C(30) C(13) C(14) C(15) -0.5(10)
C(3) C(14) C(15) C(16) 4.9(11)
C(3) C(14) C(15) C(32) 141.9(7)
C(13) C(14) C(15) C(16) -137.0(8)
C(13) C(14) C(15) C(32) -0.1(9)
C(14) C(15) C(16) C(17) -0.9(12)
C(14) C(15) C(16) C(34) 140.8(7)
C(14) C(15) C(32) C(31) 0.2(8)
C(14) C(15) C(32) C(33) -141.9(7)
C(16) C(15) C(32) C(31) 142.9(7)
C(16) C(15) C(32) C(33) 0.8(9)
C(32) C(15) C(16) C(17) -141.6(7)
C(32) C(15) C(16) C(34) 0.1(6)
C(15) C(16) C(17) C(4) -2.9(11)
C(15) C(16) C(17) C(18) 139.3(7)
C(15) C(16) C(34) C(33) -1.0(9)
C(15) C(16) C(34) C(35) -140.8(8)
C(17) C(16) C(34) C(33) 140.4(7)
C(17) C(16) C(34) C(35) 0.6(12)
C(34) C(16) C(17) C(4) -140.6(7)
C(34) C(16) C(17) C(18) 1.5(11)
C(4) C(17) C(18) C(19) -1.2(7)
C(4) C(17) C(18) C(36) 145.6(6)
C(16) C(17) C(18) C(19) -146.8(7)
C(16) C(17) C(18) C(36) 0.1(9)
C(17) C(18) C(19) C(5) -11.2(7)
C(17) C(18) C(19) C(20) 142.4(6)
C(17) C(18) C(36) C(35) -3.7(11)
C(17) C(18) C(36) C(37) -137.8(7)
C(19) C(18) C(36) C(35) 137.2(7)
C(19) C(18) C(36) C(37) 3.1(10)
C(36) C(18) C(19) C(5) -156.4(6)
C(36) C(18) C(19) C(20) -2.8(10)
C(5) C(19) C(20) C(21) 1.2(9)
C(5) C(19) C(20) C(38) 150.3(6)
C(18) C(19) C(20) C(21) -148.9(5)
C(18) C(19) C(20) C(38) 0.2(6)
C(19) C(20) C(21) C(7) 21.0(7)
C(19) C(20) C(21) C(22) 136.3(5)
C(19) C(20) C(21) C(69) -107.7(6)
C(19) C(20) C(38) C(37) 1.9(10)
C(19) C(20) C(38) C(39) -142.2(5)
C(21) C(20) C(38) C(37) 154.7(6)
C(21) C(20) C(38) C(39) 10.6(6)
C(38) C(20) C(21) C(7) -130.7(5)
C(38) C(20) C(21) C(22) -15.4(5)
C(38) C(20) C(21) C(69) 100.6(6)
C(7) C(21) C(22) C(23) -22.6(7)
C(7) C(21) C(22) C(39) 128.2(5)
C(7) C(21) C(69) C(76) -63.0(7)
C(20) C(21) C(22) C(23) -135.6(6)
C(20) C(21) C(22) C(39) 15.2(5)
C(20) C(21) C(69) C(76) 62.1(7)
C(22) C(21) C(69) C(76) 173.5(5)
C(69) C(21) C(22) C(23) 103.3(6)
C(69) C(21) C(22) C(39) -105.9(5)
C(21) C(22) C(23) C(24) 11.0(9)
C(21) C(22) C(23) C(42) 150.5(6)
C(21) C(22) C(39) C(38) -9.9(6)
C(21) C(22) C(39) C(40) -155.5(6)
C(23) C(22) C(39) C(38) 141.8(6)
C(23) C(22) C(39) C(40) -3.8(9)
C(39) C(22) C(23) C(24) -137.0(6)
C(39) C(22) C(23) C(42) 2.4(9)
C(22) C(23) C(24) C(8) 2.1(10)
C(22) C(23) C(24) C(25) 143.6(6)
C(22) C(23) C(42) C(41) -0.2(7)
C(22) C(23) C(42) C(43) -144.2(7)
C(24) C(23) C(42) C(41) 144.4(6)
C(24) C(23) C(42) C(43) 0.4(8)
C(42) C(23) C(24) C(8) -141.8(6)
C(42) C(23) C(24) C(25) -0.3(7)
C(8) C(24) C(25) C(26) -0.7(11)
C(8) C(24) C(25) C(43) 141.8(7)
C(23) C(24) C(25) C(26) -142.4(7)
C(23) C(24) C(25) C(43) 0.0(7)
C(24) C(25) C(26) C(10) 0.4(10)
C(24) C(25) C(26) C(27) 137.7(7)
C(24) C(25) C(43) C(42) 0.3(7)
C(24) C(25) C(43) C(44) -143.3(7)
C(26) C(25) C(43) C(42) 140.2(7)
C(26) C(25) C(43) C(44) -3.3(12)
C(43) C(25) C(26) C(10) -135.1(8)
C(43) C(25) C(26) C(27) 2.1(11)
C(10) C(26) C(27) C(28) 1.4(10)
C(10) C(26) C(27) C(45) 144.6(8)
C(25) C(26) C(27) C(28) -142.4(8)
C(25) C(26) C(27) C(45) 0.7(11)
C(26) C(27) C(28) C(11) -0.8(10)
C(26) C(27) C(28) C(29) 142.6(8)
C(26) C(27) C(45) C(44) -2.2(12)
C(26) C(27) C(45) C(46) -139.0(7)
C(28) C(27) C(45) C(44) 137.3(8)
C(28) C(27) C(45) C(46) 0.6(11)
C(45) C(27) C(28) C(11) -143.4(7)
C(45) C(27) C(28) C(29) 0.0(11)
C(11) C(28) C(29) C(30) 2.6(11)
C(11) C(28) C(29) C(47) 139.0(7)
C(27) C(28) C(29) C(30) -136.8(8)
C(27) C(28) C(29) C(47) -0.5(11)
C(28) C(29) C(30) C(13) 0.5(9)
C(28) C(29) C(30) C(31) 141.3(7)
C(28) C(29) C(47) C(46) 0.2(8)
C(28) C(29) C(47) C(48) -141.9(7)
C(30) C(29) C(47) C(46) 142.4(6)
C(30) C(29) C(47) C(48) 0.2(5)
C(47) C(29) C(30) C(13) -141.1(6)
C(47) C(29) C(30) C(31) -0.3(6)
C(13) C(30) C(31) C(32) -0.7(11)
C(13) C(30) C(31) C(48) 141.8(7)
C(29) C(30) C(31) C(32) -142.2(7)
C(29) C(30) C(31) C(48) 0.3(6)
C(30) C(31) C(32) C(15) 0.1(8)
C(30) C(31) C(32) C(33) 138.3(7)
C(30) C(31) C(48) C(47) -0.2(6)
C(30) C(31) C(48) C(49) -142.7(6)
C(32) C(31) C(48) C(47) 142.3(6)
C(32) C(31) C(48) C(49) -0.2(7)
C(48) C(31) C(32) C(15) -137.7(7)
C(48) C(31) C(32) C(33) 0.4(9)
C(15) C(32) C(33) C(34) -1.3(9)
C(15) C(32) C(33) C(50) 142.7(7)
C(31) C(32) C(33) C(34) -143.6(7)
C(31) C(32) C(33) C(50) 0.4(9)
C(32) C(33) C(34) C(16) 1.4(9)
C(32) C(33) C(34) C(35) 143.9(7)
C(32) C(33) C(50) C(49) -1.3(10)
C(32) C(33) C(50) C(51) -137.3(8)
C(34) C(33) C(50) C(49) 136.9(8)
C(34) C(33) C(50) C(51) 0.9(12)
C(50) C(33) C(34) C(16) -142.1(8)
C(50) C(33) C(34) C(35) 0.4(10)
C(16) C(34) C(35) C(36) -4.0(12)
C(16) C(34) C(35) C(52) 135.7(8)
C(33) C(34) C(35) C(36) -141.2(7)
C(33) C(34) C(35) C(52) -1.5(12)
C(34) C(35) C(36) C(18) 5.6(11)
C(34) C(35) C(36) C(37) 144.0(8)
C(34) C(35) C(52) C(51) 1.2(12)
C(34) C(35) C(52) C(53) -141.0(8)
C(36) C(35) C(52) C(51) 143.8(7)
C(36) C(35) C(52) C(53) 1.6(10)
C(52) C(35) C(36) C(18) -139.8(7)
C(52) C(35) C(36) C(37) -1.5(9)
C(18) C(36) C(37) C(38) -0.8(11)
C(18) C(36) C(37) C(53) 141.1(7)
C(35) C(36) C(37) C(38) -141.0(7)
C(35) C(36) C(37) C(53) 0.8(9)
C(36) C(37) C(38) C(20) -1.7(11)
C(36) C(37) C(38) C(39) 137.7(7)
C(36) C(37) C(53) C(52) 0.1(7)
C(36) C(37) C(53) C(54) -142.9(8)
C(38) C(37) C(53) C(52) 143.1(7)
C(38) C(37) C(53) C(54) 0.1(9)
C(53) C(37) C(38) C(20) -140.1(7)
C(53) C(37) C(38) C(39) -0.7(10)
C(20) C(38) C(39) C(22) -0.4(6)
C(20) C(38) C(39) C(40) 145.7(6)
C(37) C(38) C(39) C(22) -144.4(6)
C(37) C(38) C(39) C(40) 1.7(10)
C(22) C(39) C(40) C(41) 2.8(10)
C(22) C(39) C(40) C(54) 140.0(7)
C(38) C(39) C(40) C(41) -139.2(7)
C(38) C(39) C(40) C(54) -2.0(10)
C(39) C(40) C(41) C(42) -0.6(10)
C(39) C(40) C(41) C(60) 141.9(7)
C(39) C(40) C(54) C(53) 1.4(11)
C(39) C(40) C(54) C(55) -142.0(7)
C(41) C(40) C(54) C(53) 142.6(8)
C(41) C(40) C(54) C(55) -0.8(9)
C(54) C(40) C(41) C(42) -141.3(7)
C(54) C(40) C(41) C(60) 1.2(9)
C(40) C(41) C(42) C(23) -0.7(10)
C(40) C(41) C(42) C(43) 136.4(7)
C(40) C(41) C(60) C(55) -1.1(9)
C(40) C(41) C(60) C(59) -140.7(7)
C(42) C(41) C(60) C(55) 143.5(7)
C(42) C(41) C(60) C(59) 4.0(10)
C(60) C(41) C(42) C(23) -140.8(6)
C(60) C(41) C(42) C(43) -3.7(10)
C(23) C(42) C(43) C(25) -0.4(8)
C(23) C(42) C(43) C(44) 143.2(7)
C(41) C(42) C(43) C(25) -141.3(7)
C(41) C(42) C(43) C(44) 2.3(11)
C(25) C(43) C(44) C(45) 1.7(11)
C(25) C(43) C(44) C(59) 140.1(7)
C(42) C(43) C(44) C(45) -139.4(8)
C(42) C(43) C(44) C(59) -1.0(10)
C(43) C(44) C(45) C(27) 1.0(12)
C(43) C(44) C(45) C(46) 142.6(7)
C(43) C(44) C(59) C(58) -143.6(6)
C(43) C(44) C(59) C(60) 1.5(10)
C(45) C(44) C(59) C(58) -1.6(8)
C(45) C(44) C(59) C(60) 143.5(7)
C(59) C(44) C(45) C(27) -140.7(7)
C(59) C(44) C(45) C(46) 0.9(8)
C(27) C(45) C(46) C(47) -0.8(11)
C(27) C(45) C(46) C(58) 142.7(7)
C(44) C(45) C(46) C(47) -143.4(7)
C(44) C(45) C(46) C(58) 0.1(6)
C(45) C(46) C(47) C(29) 0.4(9)
C(45) C(46) C(47) C(48) 137.6(8)
C(45) C(46) C(58) C(57) -143.3(7)
C(45) C(46) C(58) C(59) -1.1(8)
C(47) C(46) C(58) C(57) 1.4(10)
C(47) C(46) C(58) C(59) 143.7(6)
C(58) C(46) C(47) C(29) -140.5(7)
C(58) C(46) C(47) C(48) -3.3(10)
C(29) C(47) C(48) C(31) -0.0(6)
C(29) C(47) C(48) C(49) 142.4(6)
C(46) C(47) C(48) C(31) -140.5(7)
C(46) C(47) C(48) C(49) 1.9(11)
C(31) C(48) C(49) C(50) -0.6(9)
C(31) C(48) C(49) C(57) 139.8(7)
C(47) C(48) C(49) C(50) -139.1(7)
C(47) C(48) C(49) C(57) 1.3(10)
C(48) C(49) C(50) C(33) 1.4(10)
C(48) C(49) C(50) C(51) 142.9(6)
C(48) C(49) C(57) C(56) -142.5(7)
C(48) C(49) C(57) C(58) -3.2(11)
C(50) C(49) C(57) C(56) 1.4(8)
C(50) C(49) C(57) C(58) 140.7(7)
C(57) C(49) C(50) C(33) -142.7(7)
C(57) C(49) C(50) C(51) -1.2(8)
C(33) C(50) C(51) C(52) -1.2(11)
C(33) C(50) C(51) C(56) 142.2(8)
C(49) C(50) C(51) C(52) -142.8(7)
C(49) C(50) C(51) C(56) 0.6(7)
C(50) C(51) C(52) C(35) 0.2(8)
C(50) C(51) C(52) C(53) 138.7(8)
C(50) C(51) C(56) C(55) -143.1(7)
C(50) C(51) C(56) C(57) 0.3(6)
C(52) C(51) C(56) C(55) -0.7(13)
C(52) C(51) C(56) C(57) 142.8(8)
C(56) C(51) C(52) C(35) -138.5(8)
C(56) C(51) C(52) C(53) -0.1(11)
C(35) C(52) C(53) C(37) -1.1(10)
C(35) C(52) C(53) C(54) 141.5(8)
C(51) C(52) C(53) C(37) -143.0(8)
C(51) C(52) C(53) C(54) -0.4(10)
C(37) C(53) C(54) C(40) -0.5(10)
C(37) C(53) C(54) C(55) 139.1(7)
C(52) C(53) C(54) C(40) -138.2(8)
C(52) C(53) C(54) C(55) 1.4(12)
C(40) C(54) C(55) C(56) 142.8(8)
C(40) C(54) C(55) C(60) 0.1(6)
C(53) C(54) C(55) C(56) -2.1(12)
C(53) C(54) C(55) C(60) -144.8(8)
C(54) C(55) C(56) C(51) 1.7(12)
C(54) C(55) C(56) C(57) -137.5(8)
C(54) C(55) C(60) C(41) 0.6(8)
C(54) C(55) C(60) C(59) 140.8(7)
C(56) C(55) C(60) C(41) -140.6(8)
C(56) C(55) C(60) C(59) -0.3(9)
C(60) C(55) C(56) C(51) 137.7(8)
C(60) C(55) C(56) C(57) -1.5(12)
C(51) C(56) C(57) C(49) -1.1(8)
C(51) C(56) C(57) C(58) -142.2(7)
C(55) C(56) C(57) C(49) 142.4(7)
C(55) C(56) C(57) C(58) 1.3(12)
C(49) C(57) C(58) C(46) 1.8(11)
C(49) C(57) C(58) C(59) -135.0(8)
C(56) C(57) C(58) C(46) 137.4(7)
C(56) C(57) C(58) C(59) 0.6(12)
C(46) C(58) C(59) C(44) 1.6(7)
C(46) C(58) C(59) C(60) -144.2(7)
C(57) C(58) C(59) C(44) 143.3(7)
C(57) C(58) C(59) C(60) -2.4(12)
C(44) C(59) C(60) C(41) -3.0(10)
C(44) C(59) C(60) C(55) -138.4(7)
C(58) C(59) C(60) C(41) 137.7(7)
C(58) C(59) C(60) C(55) 2.2(11)
C(5) C(62) C(63) C(64) 103.1(6)
C(5) C(62) C(63) C(68) -73.8(7)
C(62) C(63) C(64) C(65) -179.2(5)
C(62) C(63) C(68) C(67) 178.8(5)
C(64) C(63) C(68) C(67) 1.9(9)
C(68) C(63) C(64) C(65) -2.3(9)
C(63) C(64) C(65) C(66) 1.9(9)
C(64) C(65) C(66) C(67) -0.9(9)
C(65) C(66) C(67) C(68) 0.4(8)
C(66) C(67) C(68) C(63) -0.9(9)
C(21) C(69) C(76) C(71) -88.5(7)
C(21) C(69) C(76) C(75) 94.8(6)
C(72) C(71) C(76) C(69) -175.4(5)
C(72) C(71) C(76) C(75) 1.3(8)
C(76) C(71) C(72) C(73) 1.6(9)
C(71) C(72) C(73) C(74) -4.3(9)
C(72) C(73) C(74) C(75) 3.9(9)
C(73) C(74) C(75) C(76) -0.8(8)
C(74) C(75) C(76) C(69) 175.1(5)
C(74) C(75) C(76) C(71) -1.7(8)
